data_7715648
loop_
_publ_author_name
'Borys, Andryj M.'
'Vedani, Luca'
'Hevia, Eva'

_publ_section_title
;
 The coordination of alkali-metal nickelates to organic &#x3c0;-systems:
 synthetic, structural and spectroscopic insights.
;
_journal_issue 19
_journal_name_full 'Dalton transactions (Cambridge, England : 2003)'
_journal_page_first 8382
_journal_page_last 8390
_journal_paper_doi 10.1039/d4dt00889h
_journal_volume 53
_journal_year 2024
_chemical_formula_moiety 'C44 H38 Li Ni O2, C16 H32 Li O4'
_chemical_formula_sum 'C60 H70 Li2 Ni O6'
_chemical_formula_weight 959.75
_space_group_IT_number 61
_space_group_name_Hall '-P 2ac 2ab'
_space_group_name_H-M_alt 'P b c a'
_symmetry_cell_setting orthorhombic
_symmetry_Int_Tables_number 61
_symmetry_space_group_name_Hall '-P 2ac 2ab'
_symmetry_space_group_name_H-M 'P b c a'
_atom_sites_solution_hydrogens geom
_atom_sites_solution_primary dual
_audit_creation_date 2023-10-04T17:01:33-00:00
_audit_update_record
;
2024-01-17 deposited with the CCDC.	2024-04-03 downloaded from the CCDC.
;
_cell_angle_alpha 90
_cell_angle_beta 90
_cell_angle_gamma 90
_cell_formula_units_Z 8
_cell_length_a 13.7527(2)
_cell_length_b 21.6279(4)
_cell_length_c 34.0256(5)
_cell_measurement_reflns_used 64285
_cell_measurement_temperature 173.01(10)
_cell_measurement_theta_max 31.706
_cell_measurement_theta_min 2.457
_cell_volume 10120.6(3)
_computing_cell_refinement 'CrysAlisPro 1.171.42.89a (Rigaku OD, 2023)'
_computing_data_collection 'CrysAlisPro 1.171.42.89a (Rigaku OD, 2023)'
_computing_data_reduction 'CrysAlisPro 1.171.42.89a (Rigaku OD, 2023)'
_computing_molecular_graphics 'Olex2 1.3 (Dolomanov et al., 2009)'
_computing_publication_material 'Olex2 1.3 (Dolomanov et al., 2009)'
_computing_structure_refinement 'SHELXL 2018/3 (Sheldrick, 2015)'
_computing_structure_solution 'SHELXT 2018/2 (Sheldrick, 2018)'
_diffrn_ambient_environment N~2~
_diffrn_ambient_temperature 173.01(10)
_diffrn_detector 'Hybrid Pixel Array Detector'
_diffrn_detector_area_resol_mean 10
_diffrn_detector_type 'HyPix-Arc 100'
_diffrn_measured_fraction_theta_full 0.999
_diffrn_measured_fraction_theta_max 1
_diffrn_measurement_details
;
        List of Runs (angles in degrees, time in seconds):
  # Type    Start    End  Width  t~exp~   \w     \q     \k     \f   Frames
        --------------------------------------------------------------------------
  1  \w    -83.00 -24.00   0.50   15.00    --  -13.54 144.00 143.00  118
  2  \w    -72.00 -15.00   0.50   15.00    --  -13.54 127.00 -25.00  114
  3  \w    -87.00 -42.00   0.50   15.00    --  -13.54-178.00-150.00   90
  4  \w    -87.00 -42.00   0.50   15.00    --  -13.54-178.00 -30.00   90
  5  \w    -19.00  29.00   0.50   15.00    --  -13.54 -99.00  60.00   96
  6  \w    -87.00 -42.00   0.50   15.00    --  -13.54-178.00 120.00   90
  7  \w    -25.00  67.00   0.50   15.00    --  -13.54  19.00-180.00  184
  8  \w    -87.00 -44.00   0.50   15.00    --  -13.54-178.00   0.00   86
  9  \w    -87.00 -42.00   0.50   15.00    --  -13.54-178.00 -30.00   90
 10  \w    -19.00  29.00   0.50   15.00    --  -13.54 -99.00  60.00   96
 11  \w    -87.00 -42.00   0.50   15.00    --  -13.54-178.00 120.00   90
 12  \w    -25.00  67.00   0.50   15.00    --  -13.54  19.00-180.00  184
 13  \w    -87.00 -44.00   0.50   15.00    --  -13.54-178.00   0.00   86
;
_diffrn_measurement_device 'four-circle diffractometer'
_diffrn_measurement_device_type 'XtaLAB Synergy R, HyPix-Arc 100'
_diffrn_measurement_method '\w scans'
_diffrn_orient_matrix_type 'CrysAlisPro convention (1999,Acta A55,543-557)'
_diffrn_orient_matrix_UB_11 0.0190117
_diffrn_orient_matrix_UB_12 -0.0267669
_diffrn_orient_matrix_UB_13 -0.0092798
_diffrn_orient_matrix_UB_21 0.0125614
_diffrn_orient_matrix_UB_22 -0.0123796
_diffrn_orient_matrix_UB_23 0.0186315
_diffrn_orient_matrix_UB_31 -0.0462489
_diffrn_orient_matrix_UB_32 -0.014362
_diffrn_orient_matrix_UB_33 0.0012363
_diffrn_radiation_monochromator mirror
_diffrn_radiation_probe x-ray
_diffrn_radiation_type 'Mo K\a'
_diffrn_radiation_wavelength 0.71073
_diffrn_reflns_av_R_equivalents 0.0536
_diffrn_reflns_av_unetI/netI 0.077
_diffrn_reflns_Laue_measured_fraction_full 0.999
_diffrn_reflns_Laue_measured_fraction_max 1
_diffrn_reflns_limit_h_max 19
_diffrn_reflns_limit_h_min -19
_diffrn_reflns_limit_k_max 30
_diffrn_reflns_limit_k_min -30
_diffrn_reflns_limit_l_max 48
_diffrn_reflns_limit_l_min -46
_diffrn_reflns_number 242758
_diffrn_reflns_point_group_measured_fraction_full 0.999
_diffrn_reflns_point_group_measured_fraction_max 1
_diffrn_reflns_theta_full 25.242
_diffrn_reflns_theta_max 30.508
_diffrn_reflns_theta_min 2.124
_diffrn_source 'micro-focus sealed X-ray tube'
_diffrn_source_type 'Mova (Mo) X-ray Source'
_exptl_absorpt_coefficient_mu 0.435
_exptl_absorpt_correction_T_max 1
_exptl_absorpt_correction_T_min 0.726
_exptl_absorpt_correction_type gaussian
_exptl_absorpt_process_details
;
        CrysAlisPro 1.171.42.89a (Rigaku Oxford Diffraction, 2023)
        Numerical absorption correction based on gaussian integration over
        a multifaceted crystal model
        Empirical absorption correction using spherical harmonics,
        implemented in SCALE3 ABSPACK scaling algorithm.
;
_exptl_crystal_colour black
_exptl_crystal_density_diffrn 1.26
_exptl_crystal_description needle
_exptl_crystal_F_000 4096
_exptl_crystal_size_max 0.277
_exptl_crystal_size_mid 0.1
_exptl_crystal_size_min 0.067
_refine_diff_density_max 0.596
_refine_diff_density_min -0.37
_refine_diff_density_rms 0.051
_refine_ls_extinction_method none
_refine_ls_goodness_of_fit_ref 1.034
_refine_ls_hydrogen_treatment constr
_refine_ls_matrix_type full
_refine_ls_number_parameters 708
_refine_ls_number_reflns 15457
_refine_ls_number_restraints 110
_refine_ls_restrained_S_all 1.042
_refine_ls_R_factor_all 0.073
_refine_ls_R_factor_gt 0.046
_refine_ls_shift/su_max 0.001
_refine_ls_shift/su_mean 0
_refine_ls_structure_factor_coef Fsqd
_refine_ls_weighting_details 'w=1/[\s^2^(Fo^2^)+(0.0634P)^2^+3.0589P] where P=(Fo^2^+2Fc^2^)/3'
_refine_ls_weighting_scheme calc
_refine_ls_wR_factor_gt 0.1154
_refine_ls_wR_factor_ref 0.1276
_reflns_Friedel_coverage 0
_reflns_number_gt 10933
_reflns_number_total 15457
_reflns_threshold_expression 'I > 2\s(I)'
_cod_data_source_file d4dt00889h2.cif
_cod_data_source_block 23EH219_AMB-1182
_cod_depositor_comments 'Adding full bibliography for 7715639--7715655.cif.'
_cod_database_code 7715648
_shelx_estimated_absorpt_t_min 0.888
_shelx_estimated_absorpt_t_max 0.97
_oxdiff_exptl_absorpt_empirical_details
;
        Empirical correction (ABSPACK) includes:
        - Absorption correction using spherical harmonics
        - Frame scaling
;
_oxdiff_exptl_absorpt_empirical_full_max 1.248
_oxdiff_exptl_absorpt_empirical_full_min 0.882
_shelx_shelxl_version_number 2018/3
_olex2_refinement_description
;
        1. Fixed Uiso
 At 1.2 times of:
  All C(H) groups, All C(H,H) groups, All C(H,H,H,H) groups
        2. Rigid bond restraints
 O1, C37, C38, C39, C40
 with sigma for 1-2 distances of 0.001 and sigma for 1-3 distances of 0.001
 O1, C37, C38A, C39A, C40A
 with sigma for 1-2 distances of 0.001 and sigma for 1-3 distances of 0.001
 O6, C57A, C58, C59, C60
 with sigma for 1-2 distances of 0.001 and sigma for 1-3 distances of 0.001
 O6, C57, C58, C59, C60
 with sigma for 1-2 distances of 0.001 and sigma for 1-3 distances of 0.001
 O5, C53, C54, C55, C56
 with sigma for 1-2 distances of 0.001 and sigma for 1-3 distances of 0.001
 O5, C53, C54A, C55A, C56
 with sigma for 1-2 distances of 0.001 and sigma for 1-3 distances of 0.001
        3. Uiso/Uaniso restraints and constraints
        Uanis(C39) \\sim Ueq, Uanis(C38A) \\sim Ueq, Uanis(C38) \\sim Ueq, Uanis(C40)
        \\sim Ueq: with sigma of 0.01 and sigma for terminal atoms of 0.02
        Uanis(C57A) \\sim Ueq: with sigma of 0.01 and sigma for terminal atoms of 0.02
        Uanis(C47) \\sim Ueq: with sigma of 0.01 and sigma for terminal atoms of 0.02
        Uanis(C55A) \\sim Ueq, Uanis(C55) \\sim Ueq, Uanis(C54A) \\sim Ueq, Uanis(C54)
        \\sim Ueq: with sigma of 0.01 and sigma for terminal atoms of 0.02
        4. Others
 Sof(H37C)=Sof(H37D)=Sof(C38A)=Sof(H38C)=Sof(H38D)=Sof(C39A)=Sof(H39C)=
 Sof(H39D)=Sof(C40A)=Sof(H40C)=Sof(H40D)=1-FVAR(1)
 Sof(H37A)=Sof(H37B)=Sof(C40)=Sof(H40A)=Sof(H40B)=Sof(C39)=Sof(H39A)=Sof(H39B)=
 Sof(C38)=Sof(H38A)=Sof(H38B)=FVAR(1)
 Sof(H58C)=Sof(H58D)=Sof(C57A)=Sof(H57C)=Sof(H57D)=1-FVAR(2)
 Sof(C57)=Sof(H57A)=Sof(H57B)=Sof(H58A)=Sof(H58B)=FVAR(2)
 Sof(H49C)=Sof(H49D)=Sof(H52C)=Sof(H52D)=Sof(C50A)=Sof(H50C)=Sof(H50D)=
 Sof(C51A)=Sof(H51C)=Sof(H51D)=1-FVAR(3)
 Sof(H49A)=Sof(H49B)=Sof(H52A)=Sof(H52B)=Sof(C51)=Sof(H51A)=Sof(H51B)=Sof(C50)=
 Sof(H50A)=Sof(H50B)=FVAR(3)
 Sof(H47C)=Sof(H47D)=Sof(C48A)=Sof(H48C)=Sof(H48D)=1-FVAR(4)
 Sof(C48)=Sof(H48A)=Sof(H48B)=Sof(H47A)=Sof(H47B)=FVAR(4)
 Sof(H53C)=Sof(H53D)=Sof(H56C)=Sof(H56D)=Sof(C55A)=Sof(H55C)=Sof(H55D)=
 Sof(C54A)=Sof(H54C)=Sof(H54D)=1-FVAR(5)
 Sof(H53A)=Sof(H53B)=Sof(H56A)=Sof(H56B)=Sof(C54)=Sof(H54A)=Sof(H54B)=Sof(C55)=
 Sof(H55A)=Sof(H55B)=FVAR(5)
        5.a Ternary CH refined with riding coordinates:
 C13(H13), C14(H14)
        5.b Secondary CH2 refined with riding coordinates:
 C44(H44A,H44B), C43(H43A,H43B), C45(H45A,H45B), C49(H49A,H49B), C49(H49C,
 H49D), C59(H59A,H59B), C41(H41A,H41B), C52(H52A,H52B), C52(H52C,H52D),
 C60(H60A,H60B), C46(H46A,H46B), C53(H53A,H53B), C53(H53C,H53D), C42(H42A,H42B),
  C56(H56A,H56B), C56(H56C,H56D), C57(H57A,H57B), C37(H37A,H37B), C37(H37C,
 H37D), C40(H40A,H40B), C58(H58A,H58B), C58(H58C,H58D), C39(H39A,H39B),
 C54(H54A,H54B), C48(H48A,H48B), C47(H47A,H47B), C47(H47C,H47D), C51(H51A,H51B),
  C50(H50A,H50B), C55(H55A,H55B), C38(H38A,H38B), C38A(H38C,H38D), C39A(H39C,
 H39D), C40A(H40C,H40D), C57A(H57C,H57D), C50A(H50C,H50D), C51A(H51C,H51D),
 C48A(H48C,H48D), C55A(H55C,H55D), C54A(H54C,H54D)
        5.c Aromatic/amide H refined with riding coordinates:
 C25(H25), C16(H16), C26(H26), C29(H29), C8(H8), C23(H23), C12(H12), C28(H28),
 C22(H22), C6(H6), C2(H2), C17(H17), C3(H3), C11(H11), C20(H20), C10(H10),
 C9(H9), C19(H19), C4(H4), C5(H5)
;

loop_
_symmetry_equiv_pos_as_xyz
'x, y, z'
'-x+1/2, -y, z+1/2'
'-x, y+1/2, -z+1/2'
'x+1/2, -y+1/2, -z'
'-x, -y, -z'
'x-1/2, y, -z-1/2'
'x, -y-1/2, z-1/2'
'-x-1/2, y-1/2, z'

loop_
_atom_site_label
_atom_site_type_symbol
_atom_site_fract_x
_atom_site_fract_y
_atom_site_fract_z
_atom_site_U_iso_or_equiv
_atom_site_adp_type
_atom_site_occupancy
_atom_site_site_symmetry_order
_atom_site_calc_flag
_atom_site_refinement_flags_posn
_atom_site_refinement_flags_adp
_atom_site_refinement_flags_occupancy
_atom_site_disorder_assembly
_atom_site_disorder_group
Ni1 Ni 0.63255(2) 0.55203(2) 0.60551(2) 0.02848(6) Uani 1 1 d . . . . .
O4 O 0.48736(8) 0.63820(6) 0.43435(3) 0.0400(3) Uani 1 1 d . . . . .
O2 O 0.76007(9) 0.67086(6) 0.66885(4) 0.0446(3) Uani 1 1 d . . . . .
O5 O 0.59144(10) 0.62401(7) 0.35595(4) 0.0506(3) Uani 1 1 d . U . . .
O3 O 0.69978(9) 0.57784(7) 0.43599(4) 0.0541(4) Uani 1 1 d . . . . .
O6 O 0.67734(11) 0.71465(7) 0.41574(4) 0.0568(4) Uani 1 1 d . U . . .
O1 O 0.91155(10) 0.57619(8) 0.66199(4) 0.0587(4) Uani 1 1 d . U . . .
C15 C 0.44123(10) 0.58824(8) 0.63010(4) 0.0311(3) Uani 1 1 d . . . . .
C30 C 0.53432(10) 0.64394(7) 0.56386(4) 0.0293(3) Uani 1 1 d . . . . .
C7 C 0.75433(11) 0.57026(8) 0.57809(4) 0.0310(3) Uani 1 1 d . . . . .
C35 C 0.47934(10) 0.78458(7) 0.62585(4) 0.0294(3) Uani 1 1 d . . . . .
C36 C 0.51110(10) 0.74682(7) 0.59366(4) 0.0277(3) Uani 1 1 d . . . . .
C32 C 0.45158(10) 0.65345(7) 0.62846(4) 0.0282(3) Uani 1 1 d . . . . .
C27 C 0.55418(11) 0.77576(8) 0.56028(4) 0.0324(3) Uani 1 1 d . . . . .
C25 C 0.54274(12) 0.87631(8) 0.59199(6) 0.0403(4) Uani 1 1 d . . . . .
H25 H 0.555566 0.919465 0.591655 0.048 Uiso 1 1 calc R U . . .
C24 C 0.49664(11) 0.84923(8) 0.62550(5) 0.0361(3) Uani 1 1 d . . . . .
C13 C 0.53221(12) 0.57772(8) 0.56699(4) 0.0333(3) Uani 1 1 d . . . . .
H13 H 0.529059 0.553883 0.541836 0.04 Uiso 1 1 calc R U . . .
C1 C 0.66868(11) 0.51412(7) 0.65574(4) 0.0317(3) Uani 1 1 d . . . . .
C31 C 0.50011(10) 0.68187(7) 0.59521(4) 0.0268(3) Uani 1 1 d . . . . .
C33 C 0.41431(10) 0.69149(8) 0.65888(4) 0.0303(3) Uani 1 1 d . . . . .
C14 C 0.48717(12) 0.54934(8) 0.60141(5) 0.0336(3) Uani 1 1 d . . . . .
H14 H 0.457491 0.507606 0.597392 0.04 Uiso 1 1 calc R U . . .
C16 C 0.38523(12) 0.56344(8) 0.66163(5) 0.0383(4) Uani 1 1 d . . . . .
H16 H 0.373453 0.520177 0.66246 0.046 Uiso 1 1 calc R U . . .
C26 C 0.56840(12) 0.84100(8) 0.56063(5) 0.0389(4) Uani 1 1 d . . . . .
H26 H 0.596622 0.86036 0.53831 0.047 Uiso 1 1 calc R U . . .
C34 C 0.43045(10) 0.75691(8) 0.65833(4) 0.0308(3) Uani 1 1 d . . . . .
C29 C 0.57187(12) 0.67469(8) 0.53016(4) 0.0356(3) Uani 1 1 d . . . . .
H29 H 0.591073 0.650719 0.508083 0.043 Uiso 1 1 calc R U . . .
C21 C 0.39942(12) 0.79454(9) 0.69027(5) 0.0382(4) Uani 1 1 d . . . . .
C8 C 0.81626(12) 0.52176(8) 0.56540(5) 0.0355(3) Uani 1 1 d . . . . .
H8 H 0.800546 0.480784 0.573204 0.043 Uiso 1 1 calc R U . . .
C23 C 0.46732(13) 0.88478(9) 0.65831(6) 0.0434(4) Uani 1 1 d . . . . .
H23 H 0.480532 0.927887 0.658672 0.052 Uiso 1 1 calc R U . . .
C18 C 0.36266(11) 0.66467(9) 0.69114(5) 0.0370(4) Uani 1 1 d . . . . .
C12 C 0.78568(13) 0.62933(8) 0.56536(5) 0.0389(4) Uani 1 1 d . . . . .
H12 H 0.748667 0.664463 0.572923 0.047 Uiso 1 1 calc R U . . .
C28 C 0.58130(12) 0.73773(9) 0.52846(5) 0.0368(4) Uani 1 1 d . . . . .
H28 H 0.606684 0.756215 0.505301 0.044 Uiso 1 1 calc R U . . .
C22 C 0.42044(13) 0.85847(9) 0.68950(5) 0.0450(4) Uani 1 1 d . . . . .
H22 H 0.401603 0.883629 0.711079 0.054 Uiso 1 1 calc R U . . .
C6 C 0.62899(13) 0.53149(9) 0.69256(5) 0.0401(4) Uani 1 1 d . . . . .
H6 H 0.580817 0.562964 0.69303 0.048 Uiso 1 1 calc R U . . .
C2 C 0.73919(13) 0.46673(8) 0.65876(5) 0.0385(4) Uani 1 1 d . . . . .
H2 H 0.769063 0.452519 0.635265 0.046 Uiso 1 1 calc R U . . .
C17 C 0.34772(12) 0.60032(9) 0.69091(5) 0.0411(4) Uani 1 1 d . . . . .
H17 H 0.310899 0.581902 0.711429 0.049 Uiso 1 1 calc R U . . .
C44 C 0.66760(13) 0.69279(9) 0.68354(6) 0.0445(4) Uani 1 1 d . . . . .
H44A H 0.652703 0.673718 0.709293 0.053 Uiso 1 1 calc R U . . .
H44B H 0.614704 0.682492 0.664916 0.053 Uiso 1 1 calc R U . . .
C43 C 0.67798(14) 0.76197(9) 0.68761(6) 0.0478(4) Uani 1 1 d . . . . .
H43A H 0.705769 0.773419 0.713447 0.057 Uiso 1 1 calc R U . . .
H43B H 0.614824 0.78322 0.684073 0.057 Uiso 1 1 calc R U . . .
C3 C 0.76742(15) 0.43969(9) 0.69405(6) 0.0479(4) Uani 1 1 d . . . . .
H3 H 0.814839 0.407753 0.694071 0.058 Uiso 1 1 calc R U . . .
C11 C 0.86845(14) 0.63848(10) 0.54221(6) 0.0486(4) Uani 1 1 d . . . . .
H11 H 0.886037 0.679168 0.534463 0.058 Uiso 1 1 calc R U . . .
C45 C 0.69093(14) 0.53300(9) 0.46650(5) 0.0445(4) Uani 1 1 d . . . . .
H45A H 0.622395 0.51983 0.469521 0.053 Uiso 1 1 calc R U . . .
H45B H 0.713976 0.550092 0.491832 0.053 Uiso 1 1 calc R U . . .
C20 C 0.34818(13) 0.76599(10) 0.72183(5) 0.0469(5) Uani 1 1 d . . . . .
H20 H 0.326584 0.790588 0.743259 0.056 Uiso 1 1 calc R U . . .
C10 C 0.92505(14) 0.58887(11) 0.53045(6) 0.0513(5) Uani 1 1 d . . . . .
H10 H 0.981015 0.595056 0.514565 0.062 Uiso 1 1 calc R U . . .
C49 C 0.42303(14) 0.59067(10) 0.44890(6) 0.0512(5) Uani 1 1 d . . . . .
H49A H 0.442756 0.576123 0.475311 0.061 Uiso 0.582(10) 1 calc R U P A 1
H49B H 0.419583 0.555014 0.43071 0.061 Uiso 0.582(10) 1 calc R U P A 1
H49C H 0.395947 0.567378 0.426373 0.061 Uiso 0.418(10) 1 calc R U P A 2
H49D H 0.460745 0.56137 0.465251 0.061 Uiso 0.418(10) 1 calc R U P A 2
C9 C 0.89845(13) 0.53036(10) 0.54229(5) 0.0435(4) Uani 1 1 d . . . . .
H9 H 0.936469 0.495735 0.534617 0.052 Uiso 1 1 calc R U . . .
C19 C 0.32969(13) 0.70454(10) 0.72188(5) 0.0464(5) Uani 1 1 d . . . . .
H19 H 0.293629 0.687337 0.743035 0.056 Uiso 1 1 calc R U . . .
C59 C 0.75226(15) 0.80284(11) 0.44259(6) 0.0575(5) Uani 1 1 d . U . . .
H59A H 0.723854 0.81623 0.467929 0.069 Uiso 1 1 calc R U . . .
H59B H 0.818139 0.820854 0.440056 0.069 Uiso 1 1 calc R U . . .
C4 C 0.72663(17) 0.45917(11) 0.72918(6) 0.0560(5) Uani 1 1 d . . . . .
H4 H 0.74628 0.44144 0.753454 0.067 Uiso 1 1 calc R U . . .
C41 C 0.81714(15) 0.72301(9) 0.65629(7) 0.0515(5) Uani 1 1 d . . . . .
H41A H 0.846489 0.714964 0.630221 0.062 Uiso 1 1 calc R U . . .
H41B H 0.869889 0.7315 0.675342 0.062 Uiso 1 1 calc R U . . .
C52 C 0.43883(15) 0.69750(10) 0.43574(7) 0.0535(5) Uani 1 1 d . . . . .
H52A H 0.483111 0.728684 0.447279 0.064 Uiso 0.582(10) 1 calc R U P A 1
H52B H 0.422453 0.710841 0.408706 0.064 Uiso 0.582(10) 1 calc R U P A 1
H52C H 0.443148 0.719907 0.41043 0.064 Uiso 0.418(10) 1 calc R U P A 2
H52D H 0.463648 0.72398 0.457246 0.064 Uiso 0.418(10) 1 calc R U P A 2
C5 C 0.65682(17) 0.50492(11) 0.72804(6) 0.0556(5) Uani 1 1 d . . . . .
H5 H 0.627381 0.518447 0.751794 0.067 Uiso 1 1 calc R U . . .
C60 C 0.75663(14) 0.73172(11) 0.44024(6) 0.0533(4) Uani 1 1 d . U . . .
H60A H 0.819047 0.717978 0.428667 0.064 Uiso 1 1 calc R U . . .
H60B H 0.749733 0.713146 0.466682 0.064 Uiso 1 1 calc R U . . .
C46 C 0.75364(18) 0.47937(10) 0.45384(8) 0.0655(6) Uani 1 1 d . . . . .
H46A H 0.713636 0.44563 0.442647 0.079 Uiso 1 1 calc R U . . .
H46B H 0.791767 0.462963 0.476207 0.079 Uiso 1 1 calc R U . . .
C53 C 0.49838(15) 0.61116(12) 0.33940(6) 0.0573(5) Uani 1 1 d . U . . .
H53A H 0.449377 0.640906 0.349235 0.069 Uiso 0.765(10) 1 calc R U P B 1
H53B H 0.477182 0.568791 0.346318 0.069 Uiso 0.765(10) 1 calc R U P B 1
H53C H 0.446154 0.625052 0.357371 0.069 Uiso 0.235(10) 1 calc R U P B 2
H53D H 0.490806 0.566213 0.334819 0.069 Uiso 0.235(10) 1 calc R U P B 2
C42 C 0.74803(16) 0.77681(10) 0.65418(7) 0.0575(5) Uani 1 1 d . . . . .
H42A H 0.714039 0.778309 0.628551 0.069 Uiso 1 1 calc R U . . .
H42B H 0.78201 0.816539 0.658673 0.069 Uiso 1 1 calc R U . . .
C56 C 0.65950(19) 0.63368(15) 0.32468(7) 0.0776(8) Uani 1 1 d . U . . .
H56A H 0.691286 0.594291 0.317275 0.093 Uiso 0.765(10) 1 calc R U P B 1
H56B H 0.710253 0.663605 0.332674 0.093 Uiso 0.765(10) 1 calc R U P B 1
H56C H 0.713303 0.603285 0.325393 0.093 Uiso 0.235(10) 1 calc R U P B 2
H56D H 0.686461 0.676119 0.324946 0.093 Uiso 0.235(10) 1 calc R U P B 2
C57 C 0.6709(3) 0.76410(13) 0.38674(9) 0.0527(8) Uani 0.775(7) 1 d . U P C 1
H57A H 0.605671 0.764755 0.374434 0.063 Uiso 0.775(7) 1 calc R U P C 1
H57B H 0.720353 0.758439 0.365912 0.063 Uiso 0.775(7) 1 calc R U P C 1
C37 C 0.99974(16) 0.58664(16) 0.64356(7) 0.0724(7) Uani 1 1 d . U . . .
H37A H 0.998798 0.628359 0.631591 0.087 Uiso 0.372(12) 1 calc R U P D 1
H37B H 1.007793 0.556179 0.622089 0.087 Uiso 0.372(12) 1 calc R U P D 1
H37C H 0.992968 0.616494 0.621675 0.087 Uiso 0.628(12) 1 calc R U P D 2
H37D H 1.02816 0.54772 0.633431 0.087 Uiso 0.628(12) 1 calc R U P D 2
C40 C 0.9397(9) 0.5911(7) 0.7036(3) 0.067(2) Uani 0.372(12) 1 d . U P D 1
H40A H 0.892569 0.620462 0.715249 0.081 Uiso 0.372(12) 1 calc R U P D 1
H40B H 0.940527 0.553063 0.71973 0.081 Uiso 0.372(12) 1 calc R U P D 1
C58 C 0.6889(2) 0.82257(12) 0.40892(8) 0.0751(6) Uani 1 1 d . U . . .
H58A H 0.627192 0.840607 0.418523 0.09 Uiso 0.775(7) 1 calc R U P C 1
H58B H 0.722589 0.853372 0.392235 0.09 Uiso 0.775(7) 1 calc R U P C 1
H58C H 0.657775 0.86291 0.414436 0.09 Uiso 0.225(7) 1 calc R U P C 2
H58D H 0.72718 0.825969 0.384362 0.09 Uiso 0.225(7) 1 calc R U P C 2
C39 C 1.0381(11) 0.6192(5) 0.7024(4) 0.079(3) Uani 0.372(12) 1 d . U P D 1
H39A H 1.074439 0.612459 0.727103 0.095 Uiso 0.372(12) 1 calc R U P D 1
H39B H 1.035664 0.664013 0.696368 0.095 Uiso 0.372(12) 1 calc R U P D 1
C54 C 0.5104(5) 0.6174(4) 0.29569(14) 0.0885(17) Uani 0.765(10) 1 d . U P B 1
H54A H 0.453035 0.637668 0.283712 0.106 Uiso 0.765(10) 1 calc R U P B 1
H54B H 0.520152 0.57654 0.283192 0.106 Uiso 0.765(10) 1 calc R U P B 1
C48 C 0.8002(3) 0.5761(3) 0.4246(2) 0.0545(14) Uani 0.661(14) 1 d . . P E 1
H48A H 0.842099 0.596636 0.444286 0.065 Uiso 0.661(14) 1 calc R U P E 1
H48B H 0.810259 0.595777 0.398624 0.065 Uiso 0.661(14) 1 calc R U P E 1
C47 C 0.8198(2) 0.50727(16) 0.42286(10) 0.0942(10) Uani 1 1 d . U . . .
H47A H 0.888819 0.498346 0.428844 0.113 Uiso 0.661(14) 1 calc R U P E 1
H47B H 0.804197 0.490595 0.396506 0.113 Uiso 0.661(14) 1 calc R U P E 1
H47C H 0.881244 0.521119 0.435189 0.113 Uiso 0.339(14) 1 calc R U P E 2
H47D H 0.835673 0.475729 0.402776 0.113 Uiso 0.339(14) 1 calc R U P E 2
C51 C 0.3518(4) 0.6940(2) 0.45875(19) 0.0521(12) Uani 0.582(10) 1 d . . P A 1
H51A H 0.301731 0.723531 0.449504 0.063 Uiso 0.582(10) 1 calc R U P A 1
H51B H 0.364686 0.70095 0.487033 0.063 Uiso 0.582(10) 1 calc R U P A 1
C50 C 0.3237(3) 0.6275(2) 0.4503(2) 0.0501(14) Uani 0.582(10) 1 d . . P A 1
H50A H 0.289152 0.624381 0.424833 0.06 Uiso 0.582(10) 1 calc R U P A 1
H50B H 0.280983 0.611152 0.471278 0.06 Uiso 0.582(10) 1 calc R U P A 1
C55 C 0.6021(4) 0.6582(3) 0.29157(12) 0.0816(11) Uani 0.765(10) 1 d . U P B 1
H55A H 0.635194 0.651728 0.266055 0.098 Uiso 0.765(10) 1 calc R U P B 1
H55B H 0.587079 0.702675 0.294941 0.098 Uiso 0.765(10) 1 calc R U P B 1
C38 C 1.0794(6) 0.5824(7) 0.6689(3) 0.084(3) Uani 0.372(12) 1 d . U P D 1
H38A H 1.13845 0.601797 0.657663 0.1 Uiso 0.372(12) 1 calc R U P D 1
H38B H 1.093648 0.539157 0.676472 0.1 Uiso 0.372(12) 1 calc R U P D 1
Li2 Li 0.6137(2) 0.63455(14) 0.41148(8) 0.0367(6) Uani 1 1 d . . . . .
Li1 Li 0.7790(2) 0.58934(14) 0.64355(9) 0.0405(6) Uani 1 1 d . . . . .
C38A C 1.0632(5) 0.6145(5) 0.6783(2) 0.082(2) Uani 0.628(12) 1 d . U P D 2
H38C H 1.120772 0.588202 0.683381 0.098 Uiso 0.628(12) 1 calc R U P D 2
H38D H 1.085512 0.656728 0.671725 0.098 Uiso 0.628(12) 1 calc R U P D 2
C39A C 0.9974(5) 0.6157(2) 0.71384(14) 0.0568(11) Uani 0.628(12) 1 d . U P D 2
H39C H 1.033324 0.604673 0.738052 0.068 Uiso 0.628(12) 1 calc R U P D 2
H39D H 0.967188 0.656933 0.717288 0.068 Uiso 0.628(12) 1 calc R U P D 2
C40A C 0.9225(4) 0.5675(3) 0.70381(14) 0.0532(11) Uani 0.628(12) 1 d . U P D 2
H40C H 0.946031 0.525418 0.710053 0.064 Uiso 0.628(12) 1 calc R U P D 2
H40D H 0.860575 0.575112 0.717855 0.064 Uiso 0.628(12) 1 calc R U P D 2
C57A C 0.6196(10) 0.7758(6) 0.4060(5) 0.070(3) Uani 0.225(7) 1 d . U P C 2
H57C H 0.591865 0.774044 0.379166 0.084 Uiso 0.225(7) 1 calc R U P C 2
H57D H 0.566186 0.782341 0.425061 0.084 Uiso 0.225(7) 1 calc R U P C 2
C50A C 0.3450(4) 0.6153(3) 0.4717(2) 0.0456(15) Uani 0.418(10) 1 d . . P A 2
H50C H 0.365348 0.627231 0.498536 0.055 Uiso 0.418(10) 1 calc R U P A 2
H50D H 0.288275 0.587136 0.472894 0.055 Uiso 0.418(10) 1 calc R U P A 2
C51A C 0.3274(5) 0.6718(5) 0.4446(3) 0.064(2) Uani 0.418(10) 1 d . . P A 2
H51C H 0.2877 0.703643 0.45805 0.077 Uiso 0.418(10) 1 calc R U P A 2
H51D H 0.294356 0.659398 0.419992 0.077 Uiso 0.418(10) 1 calc R U P A 2
C48A C 0.7787(8) 0.5518(6) 0.4071(4) 0.065(3) Uani 0.339(14) 1 d . . P E 2
H48C H 0.747659 0.538438 0.382278 0.079 Uiso 0.339(14) 1 calc R U P E 2
H48D H 0.826906 0.58434 0.400926 0.079 Uiso 0.339(14) 1 calc R U P E 2
C55A C 0.5858(13) 0.6221(12) 0.2863(3) 0.081(3) Uani 0.235(10) 1 d . U P B 2
H55C H 0.607534 0.64578 0.263021 0.097 Uiso 0.235(10) 1 calc R U P B 2
H55D H 0.581532 0.577722 0.279471 0.097 Uiso 0.235(10) 1 calc R U P B 2
C54A C 0.4931(13) 0.6455(9) 0.3015(5) 0.074(3) Uani 0.235(10) 1 d . U P B 2
H54C H 0.436966 0.632867 0.28516 0.089 Uiso 0.235(10) 1 calc R U P B 2
H54D H 0.493179 0.690922 0.30514 0.089 Uiso 0.235(10) 1 calc R U P B 2

loop_
_atom_site_aniso_label
_atom_site_aniso_U_11
_atom_site_aniso_U_22
_atom_site_aniso_U_33
_atom_site_aniso_U_23
_atom_site_aniso_U_13
_atom_site_aniso_U_12
Ni1 0.02694(10) 0.02995(10) 0.02855(10) 0.00012(7) 0.00100(7) -0.00018(8)
O4 0.0337(6) 0.0440(7) 0.0422(6) 0.0020(5) 0.0078(5) 0.0067(5)
O2 0.0425(7) 0.0388(7) 0.0524(7) -0.0035(6) 0.0029(6) -0.0064(5)
O5 0.0383(6) 0.0779(10) 0.0357(6) -0.0025(6) 0.0050(5) -0.0167(7)
O3 0.0345(7) 0.0611(9) 0.0666(9) 0.0276(7) 0.0137(6) 0.0152(6)
O6 0.0547(8) 0.0542(7) 0.0614(9) 0.0080(6) -0.0166(6) -0.0191(7)
O1 0.0401(6) 0.0993(12) 0.0368(6) -0.0052(7) 0.0008(5) -0.0021(7)
C15 0.0230(7) 0.0398(8) 0.0304(7) 0.0044(6) -0.0018(5) -0.0014(6)
C30 0.0239(7) 0.0405(8) 0.0234(6) 0.0002(6) -0.0018(5) 0.0017(6)
C7 0.0303(7) 0.0367(8) 0.0259(7) 0.0013(6) -0.0016(6) 0.0001(6)
C35 0.0204(6) 0.0376(8) 0.0302(7) 0.0011(6) -0.0054(5) 0.0046(6)
C36 0.0192(6) 0.0386(8) 0.0253(6) 0.0037(6) -0.0029(5) 0.0019(6)
C32 0.0199(6) 0.0400(8) 0.0245(6) 0.0030(6) -0.0009(5) 0.0002(6)
C27 0.0245(7) 0.0416(9) 0.0310(7) 0.0087(6) -0.0028(6) 0.0008(6)
C25 0.0338(8) 0.0358(9) 0.0513(10) 0.0069(7) -0.0074(7) 0.0006(7)
C24 0.0273(7) 0.0392(9) 0.0417(9) -0.0001(7) -0.0078(6) 0.0058(7)
C13 0.0331(8) 0.0398(9) 0.0269(7) -0.0030(6) -0.0017(6) 0.0007(7)
C1 0.0314(7) 0.0292(7) 0.0345(7) 0.0020(6) 0.0004(6) -0.0045(6)
C31 0.0189(6) 0.0376(8) 0.0239(6) 0.0010(5) -0.0018(5) 0.0013(6)
C33 0.0205(6) 0.0451(9) 0.0252(7) 0.0028(6) -0.0001(5) 0.0028(6)
C14 0.0280(7) 0.0363(8) 0.0364(8) -0.0012(6) -0.0015(6) -0.0026(6)
C16 0.0305(8) 0.0428(9) 0.0417(9) 0.0091(7) 0.0027(6) -0.0042(7)
C26 0.0294(8) 0.0443(9) 0.0430(9) 0.0158(7) -0.0023(7) 0.0002(7)
C34 0.0211(6) 0.0427(9) 0.0286(7) -0.0009(6) -0.0033(5) 0.0073(6)
C29 0.0357(8) 0.0491(10) 0.0222(7) 0.0002(6) 0.0022(6) 0.0041(7)
C21 0.0285(7) 0.0518(10) 0.0344(8) -0.0066(7) -0.0019(6) 0.0106(7)
C8 0.0335(8) 0.0409(9) 0.0321(8) 0.0023(6) 0.0012(6) 0.0018(7)
C23 0.0385(9) 0.0392(9) 0.0524(10) -0.0073(8) -0.0096(8) 0.0082(7)
C18 0.0255(7) 0.0563(11) 0.0291(7) 0.0061(7) 0.0043(6) 0.0048(7)
C12 0.0397(9) 0.0381(9) 0.0389(8) 0.0001(7) -0.0017(7) -0.0023(7)
C28 0.0316(8) 0.0526(10) 0.0262(7) 0.0108(7) 0.0030(6) 0.0019(7)
C22 0.0399(9) 0.0517(11) 0.0436(9) -0.0142(8) -0.0065(7) 0.0150(8)
C6 0.0402(9) 0.0422(9) 0.0380(8) -0.0004(7) 0.0028(7) 0.0027(8)
C2 0.0421(9) 0.0354(8) 0.0382(8) 0.0028(7) 0.0032(7) 0.0025(7)
C17 0.0297(8) 0.0581(11) 0.0356(8) 0.0120(8) 0.0071(6) -0.0020(7)
C44 0.0339(9) 0.0542(11) 0.0452(10) -0.0008(8) -0.0051(7) -0.0027(8)
C43 0.0380(9) 0.0531(11) 0.0523(11) -0.0097(8) -0.0171(8) 0.0073(8)
C3 0.0489(11) 0.0428(10) 0.0521(11) 0.0141(8) 0.0003(8) 0.0090(8)
C11 0.0482(11) 0.0494(11) 0.0481(10) 0.0112(8) 0.0014(8) -0.0153(9)
C45 0.0467(10) 0.0470(10) 0.0399(9) 0.0054(8) -0.0020(7) 0.0065(8)
C20 0.0414(10) 0.0667(13) 0.0326(8) -0.0068(8) 0.0085(7) 0.0147(9)
C10 0.0353(9) 0.0751(14) 0.0434(10) 0.0089(9) 0.0102(7) -0.0043(9)
C49 0.0418(10) 0.0536(12) 0.0583(12) -0.0029(9) 0.0113(9) -0.0061(9)
C9 0.0374(9) 0.0566(11) 0.0365(8) 0.0030(8) 0.0063(7) 0.0081(8)
C19 0.0360(9) 0.0739(14) 0.0292(8) 0.0050(8) 0.0104(7) 0.0091(9)
C59 0.0477(11) 0.0700(10) 0.0549(10) -0.0164(9) 0.0169(7) -0.0241(9)
C4 0.0629(13) 0.0656(14) 0.0395(10) 0.0189(9) -0.0009(9) 0.0081(11)
C41 0.0440(11) 0.0426(10) 0.0677(13) -0.0035(9) 0.0072(9) -0.0097(8)
C52 0.0496(11) 0.0524(12) 0.0585(12) 0.0047(9) 0.0012(9) 0.0179(9)
C5 0.0633(13) 0.0699(14) 0.0337(9) 0.0035(9) 0.0064(8) 0.0098(11)
C60 0.0362(9) 0.0744(10) 0.0494(10) -0.0098(9) 0.0022(7) -0.0076(8)
C46 0.0674(14) 0.0429(12) 0.0863(16) -0.0038(11) -0.0099(13) 0.0149(10)
C53 0.0470(9) 0.0800(15) 0.0449(9) 0.0021(10) -0.0088(7) -0.0148(10)
C42 0.0561(12) 0.0447(11) 0.0716(14) 0.0050(10) -0.0076(11) -0.0044(9)
C56 0.0616(11) 0.119(2) 0.0516(12) -0.0032(12) 0.0234(8) -0.0215(14)
C57 0.0581(18) 0.0463(12) 0.0535(13) 0.0033(8) 0.0020(11) -0.0140(12)
C37 0.0416(10) 0.124(2) 0.0519(10) 0.0039(12) 0.0076(8) 0.0067(12)
C40 0.069(4) 0.091(7) 0.0413(15) -0.015(4) -0.0030(15) 0.004(4)
C58 0.0852(18) 0.0520(8) 0.0882(17) -0.0121(10) -0.0092(13) -0.0079(11)
C39 0.075(5) 0.072(5) 0.089(4) -0.009(4) -0.036(4) -0.001(4)
C54 0.104(3) 0.117(4) 0.0437(11) 0.009(3) -0.0208(16) -0.022(3)
C48 0.0322(16) 0.070(3) 0.061(3) 0.006(2) 0.0110(15) 0.0066(16)
C47 0.0775(19) 0.092(2) 0.113(2) -0.0099(18) 0.0333(17) 0.0366(17)
C51 0.039(2) 0.040(2) 0.078(3) -0.0100(19) 0.014(2) 0.0038(17)
C50 0.0344(19) 0.042(2) 0.074(4) -0.004(2) 0.0084(19) -0.0005(16)
C55 0.125(2) 0.071(3) 0.0485(14) 0.0105(16) 0.0228(14) -0.014(2)
C38 0.0419(12) 0.118(7) 0.091(4) 0.004(4) -0.0089(18) 0.009(4)
Li2 0.0321(14) 0.0405(15) 0.0373(14) 0.0044(12) -0.0001(11) -0.0018(11)
Li1 0.0369(15) 0.0458(17) 0.0389(15) -0.0019(12) 0.0000(11) -0.0075(13)
C38A 0.051(2) 0.123(5) 0.072(2) 0.016(3) -0.0032(17) -0.024(3)
C39A 0.052(3) 0.064(2) 0.0543(15) 0.0022(17) -0.0156(15) -0.0007(19)
C40A 0.046(2) 0.074(3) 0.0400(10) 0.0017(18) -0.0036(12) -0.0063(16)
C57A 0.064(5) 0.064(2) 0.080(7) 0.006(4) -0.019(5) -0.0059(19)
C50A 0.040(3) 0.050(3) 0.047(3) 0.001(2) 0.007(2) 0.004(2)
C51A 0.041(3) 0.067(6) 0.084(5) -0.003(4) 0.004(3) 0.019(4)
C48A 0.044(4) 0.091(7) 0.061(5) -0.003(5) 0.021(4) 0.016(5)
C55A 0.103(3) 0.103(9) 0.0366(11) -0.003(5) 0.0096(15) 0.016(5)
C54A 0.096(3) 0.084(7) 0.044(4) 0.000(4) -0.010(3) 0.026(6)

loop_
_atom_type_symbol
_atom_type_description
_atom_type_scat_dispersion_real
_atom_type_scat_dispersion_imag
_atom_type_scat_source
C C 0.0033 0.0016 'International Tables Vol C Tables 4.2.6.8 and 6.1.1.4'
H H 0 0 'International Tables Vol C Tables 4.2.6.8 and 6.1.1.4'
Li Li -0.0003 0.0001 'International Tables Vol C Tables 4.2.6.8 and 6.1.1.4'
Ni Ni 0.3393 1.1124 'International Tables Vol C Tables 4.2.6.8 and 6.1.1.4'
O O 0.0106 0.006 'International Tables Vol C Tables 4.2.6.8 and 6.1.1.4'

loop_
_exptl_crystal_face_index_h
_exptl_crystal_face_index_k
_exptl_crystal_face_index_l
_exptl_crystal_face_perp_dist
-1 0 1 0.0997
0 1 1 0.0307
0 -1 -1 0.0583
0 1 0 0.0467
1 -1 0 0.1271
-1 1 0 0.1118
1 0 0 0.1546
-1 1 -1 0.1131
0 -1 1 0.0315
0 1 -1 0.0536
-1 0 -1 0.1266
1 0 1 0.1292
1 1 -1 0.1412
0 0 1 0.0286
0 0 -1 0.038
-1 -1 -1 0.1073
1 1 1 0.132

loop_
_geom_angle_atom_site_label_1
_geom_angle_atom_site_label_2
_geom_angle_atom_site_label_3
_geom_angle
_geom_angle_site_symmetry_1
_geom_angle_site_symmetry_3
_geom_angle_publ_flag
C7 Ni1 C13 102.94(6) . . ?
C7 Ni1 C1 106.44(6) . . ?
C7 Ni1 C14 145.69(6) . . ?
C7 Ni1 Li1 59.84(8) . . ?
C13 Ni1 C14 42.96(6) . . ?
C13 Ni1 Li1 143.52(9) . . ?
C1 Ni1 C13 150.49(7) . . ?
C1 Ni1 C14 107.54(7) . . ?
C1 Ni1 Li1 58.98(8) . . ?
C14 Ni1 Li1 147.13(8) . . ?
C49 O4 C52 109.71(14) . . ?
C49 O4 Li2 132.01(14) . . ?
C52 O4 Li2 118.09(15) . . ?
C44 O2 Li1 123.93(14) . . ?
C41 O2 C44 108.98(14) . . ?
C41 O2 Li1 119.81(14) . . ?
C53 O5 C56 108.75(16) . . ?
C53 O5 Li2 123.57(14) . . ?
C56 O5 Li2 127.38(16) . . ?
C45 O3 C48 105.1(2) . . ?
C45 O3 Li2 134.94(14) . . ?
C45 O3 C48A 105.7(4) . . ?
C48 O3 Li2 119.9(2) . . ?
C48A O3 Li2 112.9(4) . . ?
C60 O6 C57 104.66(17) . . ?
C60 O6 Li2 128.31(16) . . ?
C60 O6 C57A 107.0(4) . . ?
C57 O6 Li2 125.11(16) . . ?
C57A O6 Li2 120.2(4) . . ?
C37 O1 C40 99.5(5) . . ?
C37 O1 Li1 130.54(16) . . ?
C37 O1 C40A 112.1(2) . . ?
C40 O1 Li1 120.9(5) . . ?
C40A O1 Li1 115.7(2) . . ?
C32 C15 C14 120.80(14) . . ?
C32 C15 C16 117.25(14) . . ?
C16 C15 C14 121.94(15) . . ?
C31 C30 C13 120.78(13) . . ?
C29 C30 C13 122.22(14) . . ?
C29 C30 C31 116.99(15) . . ?
Ni1 C7 Li1 72.52(9) . . ?
C8 C7 Ni1 120.66(12) . . ?
C8 C7 Li1 109.88(13) . . ?
C12 C7 Ni1 126.01(13) . . ?
C12 C7 C8 113.04(15) . . ?
C12 C7 Li1 95.14(13) . . ?
C24 C35 C36 120.25(14) . . ?
C24 C35 C34 119.97(14) . . ?
C34 C35 C36 119.78(14) . . ?
C27 C36 C35 119.01(15) . . ?
C31 C36 C35 120.31(13) . . ?
C31 C36 C27 120.68(14) . . ?
C15 C32 C31 119.89(13) . . ?
C33 C32 C15 120.79(13) . . ?
C33 C32 C31 119.32(14) . . ?
C26 C27 C36 119.02(15) . . ?
C28 C27 C36 117.75(15) . . ?
C28 C27 C26 123.23(15) . . ?
C24 C25 H25 119.6 . . ?
C26 C25 H25 119.6 . . ?
C26 C25 C24 120.74(16) . . ?
C35 C24 C25 119.00(15) . . ?
C23 C24 C35 118.77(16) . . ?
C23 C24 C25 122.23(17) . . ?
Ni1 C13 H13 116.8 . . ?
C30 C13 Ni1 108.32(10) . . ?
C30 C13 H13 116.8 . . ?
C30 C13 C14 119.15(14) . . ?
C14 C13 Ni1 69.34(9) . . ?
C14 C13 H13 116.8 . . ?
Ni1 C1 Li1 73.10(9) . . ?
C6 C1 Ni1 124.22(12) . . ?
C6 C1 Li1 103.29(13) . . ?
C2 C1 Ni1 122.70(12) . . ?
C2 C1 C6 113.07(15) . . ?
C2 C1 Li1 94.27(13) . . ?
C30 C31 C32 119.44(14) . . ?
C36 C31 C30 120.58(13) . . ?
C36 C31 C32 119.96(13) . . ?
C32 C33 C34 120.51(13) . . ?
C32 C33 C18 120.29(15) . . ?
C18 C33 C34 119.17(14) . . ?
Ni1 C14 H14 116.3 . . ?
C15 C14 Ni1 112.00(11) . . ?
C15 C14 C13 119.07(15) . . ?
C15 C14 H14 116.3 . . ?
C13 C14 Ni1 67.70(9) . . ?
C13 C14 H14 116.3 . . ?
C15 C16 H16 119 . . ?
C17 C16 C15 121.95(16) . . ?
C17 C16 H16 119 . . ?
C27 C26 H26 119.1 . . ?
C25 C26 C27 121.83(16) . . ?
C25 C26 H26 119.1 . . ?
C35 C34 C33 119.86(14) . . ?
C21 C34 C35 119.57(16) . . ?
C21 C34 C33 120.57(15) . . ?
C30 C29 H29 118.9 . . ?
C28 C29 C30 122.23(15) . . ?
C28 C29 H29 118.9 . . ?
C34 C21 C20 118.42(17) . . ?
C22 C21 C34 118.96(16) . . ?
C22 C21 C20 122.62(16) . . ?
C7 C8 H8 117.9 . . ?
C9 C8 C7 124.17(17) . . ?
C9 C8 H8 117.9 . . ?
C24 C23 H23 119.3 . . ?
C22 C23 C24 121.43(18) . . ?
C22 C23 H23 119.3 . . ?
C17 C18 C33 118.00(15) . . ?
C17 C18 C19 123.67(15) . . ?
C19 C18 C33 118.33(17) . . ?
C7 C12 H12 118.4 . . ?
C11 C12 C7 123.20(17) . . ?
C11 C12 H12 118.4 . . ?
C27 C28 H28 119.2 . . ?
C29 C28 C27 121.53(14) . . ?
C29 C28 H28 119.2 . . ?
C21 C22 H22 119.4 . . ?
C23 C22 C21 121.25(16) . . ?
C23 C22 H22 119.4 . . ?
C1 C6 H6 118.3 . . ?
C5 C6 C1 123.49(17) . . ?
C5 C6 H6 118.3 . . ?
C1 C2 H2 118 . . ?
C1 C2 Li1 54.95(11) . . ?
C3 C2 C1 123.96(16) . . ?
C3 C2 H2 118 . . ?
C3 C2 Li1 120.74(15) . . ?
Li1 C2 H2 93.9 . . ?
C16 C17 C18 121.49(15) . . ?
C16 C17 H17 119.3 . . ?
C18 C17 H17 119.3 . . ?
O2 C44 H44A 110.6 . . ?
O2 C44 H44B 110.6 . . ?
O2 C44 C43 105.88(15) . . ?
H44A C44 H44B 108.7 . . ?
C43 C44 H44A 110.6 . . ?
C43 C44 H44B 110.6 . . ?
C44 C43 H43A 111.5 . . ?
C44 C43 H43B 111.5 . . ?
C44 C43 C42 101.53(16) . . ?
H43A C43 H43B 109.3 . . ?
C42 C43 H43A 111.5 . . ?
C42 C43 H43B 111.5 . . ?
C2 C3 H3 119.9 . . ?
C4 C3 C2 120.24(18) . . ?
C4 C3 H3 119.9 . . ?
C12 C11 H11 119.6 . . ?
C10 C11 C12 120.72(18) . . ?
C10 C11 H11 119.6 . . ?
O3 C45 H45A 110.7 . . ?
O3 C45 H45B 110.7 . . ?
O3 C45 C46 105.45(16) . . ?
H45A C45 H45B 108.8 . . ?
C46 C45 H45A 110.7 . . ?
C46 C45 H45B 110.7 . . ?
C21 C20 H20 119.4 . . ?
C19 C20 C21 121.28(16) . . ?
C19 C20 H20 119.4 . . ?
C11 C10 H10 120.7 . . ?
C9 C10 C11 118.56(17) . . ?
C9 C10 H10 120.7 . . ?
O4 C49 H49A 111.7 . . ?
O4 C49 H49B 111.7 . . ?
O4 C49 H49C 109.1 . . ?
O4 C49 H49D 109.1 . . ?
O4 C49 C50 100.4(2) . . ?
H49A C49 H49B 109.5 . . ?
H49C C49 H49D 107.8 . . ?
C50 C49 H49A 111.7 . . ?
C50 C49 H49B 111.7 . . ?
C50A C49 O4 112.4(3) . . ?
C50A C49 H49C 109.1 . . ?
C50A C49 H49D 109.1 . . ?
C8 C9 H9 119.8 . . ?
C10 C9 C8 120.31(18) . . ?
C10 C9 H9 119.8 . . ?
C18 C19 H19 118.9 . . ?
C20 C19 C18 122.14(16) . . ?
C20 C19 H19 118.9 . . ?
H59A C59 H59B 108.8 . . ?
C60 C59 H59A 110.6 . . ?
C60 C59 H59B 110.6 . . ?
C58 C59 H59A 110.6 . . ?
C58 C59 H59B 110.6 . . ?
C58 C59 C60 105.48(17) . . ?
C3 C4 H4 120.8 . . ?
C5 C4 C3 118.41(17) . . ?
C5 C4 H4 120.8 . . ?
O2 C41 H41A 110.5 . . ?
O2 C41 H41B 110.5 . . ?
O2 C41 C42 106.01(16) . . ?
H41A C41 H41B 108.7 . . ?
C42 C41 H41A 110.5 . . ?
C42 C41 H41B 110.5 . . ?
O4 C52 H52A 109.5 . . ?
O4 C52 H52B 109.5 . . ?
O4 C52 H52C 112.2 . . ?
O4 C52 H52D 112.2 . . ?
O4 C52 C51A 97.8(3) . . ?
H52A C52 H52B 108 . . ?
H52C C52 H52D 109.8 . . ?
C51 C52 O4 110.9(2) . . ?
C51 C52 H52A 109.5 . . ?
C51 C52 H52B 109.5 . . ?
C51A C52 H52C 112.2 . . ?
C51A C52 H52D 112.2 . . ?
C6 C5 H5 119.6 . . ?
C4 C5 C6 120.81(18) . . ?
C4 C5 H5 119.6 . . ?
O6 C60 C59 105.05(17) . . ?
O6 C60 H60A 110.7 . . ?
O6 C60 H60B 110.7 . . ?
C59 C60 H60A 110.7 . . ?
C59 C60 H60B 110.7 . . ?
H60A C60 H60B 108.8 . . ?
C45 C46 H46A 111 . . ?
C45 C46 H46B 111 . . ?
C45 C46 C47 103.61(19) . . ?
H46A C46 H46B 109 . . ?
C47 C46 H46A 111 . . ?
C47 C46 H46B 111 . . ?
O5 C53 H53A 110.5 . . ?
O5 C53 H53B 110.5 . . ?
O5 C53 H53C 110.4 . . ?
O5 C53 H53D 110.4 . . ?
O5 C53 C54 106.0(3) . . ?
O5 C53 C54A 106.8(8) . . ?
H53A C53 H53B 108.7 . . ?
H53C C53 H53D 108.6 . . ?
C54 C53 H53A 110.5 . . ?
C54 C53 H53B 110.5 . . ?
C54A C53 H53C 110.4 . . ?
C54A C53 H53D 110.4 . . ?
C43 C42 H42A 111.5 . . ?
C43 C42 H42B 111.5 . . ?
C41 C42 C43 101.58(17) . . ?
C41 C42 H42A 111.5 . . ?
C41 C42 H42B 111.5 . . ?
H42A C42 H42B 109.3 . . ?
O5 C56 H56A 110.6 . . ?
O5 C56 H56B 110.6 . . ?
O5 C56 H56C 111.9 . . ?
O5 C56 H56D 111.9 . . ?
O5 C56 C55 105.7(2) . . ?
O5 C56 C55A 99.3(6) . . ?
H56A C56 H56B 108.7 . . ?
H56C C56 H56D 109.6 . . ?
C55 C56 H56A 110.6 . . ?
C55 C56 H56B 110.6 . . ?
C55A C56 H56C 111.9 . . ?
C55A C56 H56D 111.9 . . ?
O6 C57 H57A 110.6 . . ?
O6 C57 H57B 110.6 . . ?
O6 C57 C58 105.6(2) . . ?
H57A C57 H57B 108.7 . . ?
C58 C57 H57A 110.6 . . ?
C58 C57 H57B 110.6 . . ?
O1 C37 H37A 108.9 . . ?
O1 C37 H37B 108.9 . . ?
O1 C37 H37C 111.4 . . ?
O1 C37 H37D 111.4 . . ?
O1 C37 C38 113.4(5) . . ?
O1 C37 C38A 101.9(3) . . ?
H37A C37 H37B 107.7 . . ?
H37C C37 H37D 109.3 . . ?
C38 C37 H37A 108.9 . . ?
C38 C37 H37B 108.9 . . ?
C38A C37 H37C 111.4 . . ?
C38A C37 H37D 111.4 . . ?
O1 C40 H40A 110.3 . . ?
O1 C40 H40B 110.3 . . ?
H40A C40 H40B 108.5 . . ?
C39 C40 O1 107.3(7) . . ?
C39 C40 H40A 110.3 . . ?
C39 C40 H40B 110.3 . . ?
C59 C58 H58A 111 . . ?
C59 C58 H58B 111 . . ?
C59 C58 H58C 110.9 . . ?
C59 C58 H58D 110.9 . . ?
C57 C58 C59 104.0(2) . . ?
C57 C58 H58A 111 . . ?
C57 C58 H58B 111 . . ?
H58A C58 H58B 109 . . ?
H58C C58 H58D 108.9 . . ?
C57A C58 C59 104.2(5) . . ?
C57A C58 H58C 110.9 . . ?
C57A C58 H58D 110.9 . . ?
C40 C39 H39A 112.1 . . ?
C40 C39 H39B 112.1 . . ?
C40 C39 C38 98.6(7) . . ?
H39A C39 H39B 109.7 . . ?
C38 C39 H39A 112.1 . . ?
C38 C39 H39B 112.1 . . ?
C53 C54 H54A 111.1 . . ?
C53 C54 H54B 111.1 . . ?
C53 C54 C55 103.3(4) . . ?
H54A C54 H54B 109.1 . . ?
C55 C54 H54A 111.1 . . ?
C55 C54 H54B 111.1 . . ?
O3 C48 H48A 111.4 . . ?
O3 C48 H48B 111.4 . . ?
O3 C48 C47 102.0(3) . . ?
H48A C48 H48B 109.2 . . ?
C47 C48 H48A 111.4 . . ?
C47 C48 H48B 111.4 . . ?
C46 C47 H47A 110.8 . . ?
C46 C47 H47B 110.8 . . ?
C46 C47 H47C 109.7 . . ?
C46 C47 H47D 109.7 . . ?
C48 C47 C46 104.9(2) . . ?
C48 C47 H47A 110.8 . . ?
C48 C47 H47B 110.8 . . ?
H47A C47 H47B 108.8 . . ?
H47C C47 H47D 108.2 . . ?
C48A C47 C46 109.7(4) . . ?
C48A C47 H47C 109.7 . . ?
C48A C47 H47D 109.7 . . ?
C52 C51 H51A 111.9 . . ?
C52 C51 H51B 111.9 . . ?
C52 C51 C50 99.1(4) . . ?
H51A C51 H51B 109.6 . . ?
C50 C51 H51A 111.9 . . ?
C50 C51 H51B 111.9 . . ?
C49 C50 H50A 110.7 . . ?
C49 C50 H50B 110.7 . . ?
C51 C50 C49 105.3(3) . . ?
C51 C50 H50A 110.7 . . ?
C51 C50 H50B 110.7 . . ?
H50A C50 H50B 108.8 . . ?
C56 C55 C54 99.3(4) . . ?
C56 C55 H55A 111.9 . . ?
C56 C55 H55B 111.9 . . ?
C54 C55 H55A 111.9 . . ?
C54 C55 H55B 111.9 . . ?
H55A C55 H55B 109.6 . . ?
C37 C38 C39 97.8(7) . . ?
C37 C38 H38A 112.2 . . ?
C37 C38 H38B 112.2 . . ?
C39 C38 H38A 112.2 . . ?
C39 C38 H38B 112.2 . . ?
H38A C38 H38B 109.8 . . ?
O4 Li2 O5 105.10(14) . . ?
O4 Li2 O6 110.04(16) . . ?
O5 Li2 O6 104.46(14) . . ?
O3 Li2 O4 114.59(15) . . ?
O3 Li2 O5 116.96(17) . . ?
O3 Li2 O6 105.19(15) . . ?
Ni1 Li1 C2 68.32(8) . . ?
O2 Li1 Ni1 113.72(14) . . ?
O2 Li1 C7 124.33(16) . . ?
O2 Li1 C1 118.18(15) . . ?
O2 Li1 C2 138.50(14) . . ?
O1 Li1 Ni1 149.79(16) . . ?
O1 Li1 O2 96.49(14) . . ?
O1 Li1 C7 115.19(15) . . ?
O1 Li1 C1 117.60(16) . . ?
O1 Li1 C2 89.14(13) . . ?
C7 Li1 Ni1 47.64(7) . . ?
C7 Li1 C2 88.85(11) . . ?
C1 Li1 Ni1 47.92(7) . . ?
C1 Li1 C7 87.10(12) . . ?
C1 Li1 C2 30.78(7) . . ?
C37 C38A H38C 110.6 . . ?
C37 C38A H38D 110.6 . . ?
H38C C38A H38D 108.7 . . ?
C39A C38A C37 105.9(3) . . ?
C39A C38A H38C 110.6 . . ?
C39A C38A H38D 110.6 . . ?
C38A C39A H39C 111.3 . . ?
C38A C39A H39D 111.3 . . ?
H39C C39A H39D 109.2 . . ?
C40A C39A C38A 102.5(4) . . ?
C40A C39A H39C 111.3 . . ?
C40A C39A H39D 111.3 . . ?
O1 C40A C39A 101.8(3) . . ?
O1 C40A H40C 111.4 . . ?
O1 C40A H40D 111.4 . . ?
C39A C40A H40C 111.4 . . ?
C39A C40A H40D 111.4 . . ?
H40C C40A H40D 109.3 . . ?
O6 C57A H57C 110.9 . . ?
O6 C57A H57D 110.9 . . ?
C58 C57A O6 104.4(8) . . ?
C58 C57A H57C 110.9 . . ?
C58 C57A H57D 110.9 . . ?
H57C C57A H57D 108.9 . . ?
C49 C50A H50C 112.7 . . ?
C49 C50A H50D 112.7 . . ?
C49 C50A C51A 95.1(5) . . ?
H50C C50A H50D 110.2 . . ?
C51A C50A H50C 112.7 . . ?
C51A C50A H50D 112.7 . . ?
C52 C51A H51C 111.1 . . ?
C52 C51A H51D 111.1 . . ?
C50A C51A C52 103.2(5) . . ?
C50A C51A H51C 111.1 . . ?
C50A C51A H51D 111.1 . . ?
H51C C51A H51D 109.1 . . ?
O3 C48A H48C 109.9 . . ?
O3 C48A H48D 109.9 . . ?
C47 C48A O3 108.9(6) . . ?
C47 C48A H48C 109.9 . . ?
C47 C48A H48D 109.9 . . ?
H48C C48A H48D 108.3 . . ?
C56 C55A H55C 111.4 . . ?
C56 C55A H55D 111.4 . . ?
H55C C55A H55D 109.3 . . ?
C54A C55A C56 101.6(11) . . ?
C54A C55A H55C 111.4 . . ?
C54A C55A H55D 111.4 . . ?
C53 C54A H54C 112.7 . . ?
C53 C54A H54D 112.7 . . ?
C55A C54A C53 95.2(12) . . ?
C55A C54A H54C 112.7 . . ?
C55A C54A H54D 112.7 . . ?
H54C C54A H54D 110.2 . . ?

loop_
_geom_bond_atom_site_label_1
_geom_bond_atom_site_label_2
_geom_bond_distance
_geom_bond_site_symmetry_2
_geom_bond_publ_flag
Ni1 C7 1.9573(16) . ?
Ni1 C13 1.9826(16) . ?
Ni1 C1 1.9599(15) . ?
Ni1 C14 2.0051(16) . ?
Ni1 Li1 2.527(3) . ?
O4 C49 1.444(2) . ?
O4 C52 1.446(2) . ?
O4 Li2 1.905(3) . ?
O2 C44 1.446(2) . ?
O2 C41 1.439(2) . ?
O2 Li1 1.979(3) . ?
O5 C53 1.426(2) . ?
O5 C56 1.433(2) . ?
O5 Li2 1.927(3) . ?
O3 C45 1.426(2) . ?
O3 C48 1.435(3) . ?
O3 Li2 1.898(3) . ?
O3 C48A 1.569(8) . ?
O6 C60 1.421(2) . ?
O6 C57 1.458(3) . ?
O6 Li2 1.946(3) . ?
O6 C57A 1.577(13) . ?
O1 C37 1.384(3) . ?
O1 C40 1.503(10) . ?
O1 Li1 1.948(3) . ?
O1 C40A 1.443(5) . ?
C15 C32 1.419(2) . ?
C15 C14 1.435(2) . ?
C15 C16 1.425(2) . ?
C30 C13 1.436(2) . ?
C30 C31 1.426(2) . ?
C30 C29 1.423(2) . ?
C7 C8 1.418(2) . ?
C7 C12 1.416(2) . ?
C7 Li1 2.291(3) . ?
C35 C36 1.434(2) . ?
C35 C24 1.419(2) . ?
C35 C34 1.425(2) . ?
C36 C27 1.426(2) . ?
C36 C31 1.414(2) . ?
C32 C31 1.450(2) . ?
C32 C33 1.418(2) . ?
C27 C26 1.424(2) . ?
C27 C28 1.410(2) . ?
C25 H25 0.95 . ?
C25 C24 1.430(3) . ?
C25 C26 1.359(3) . ?
C24 C23 1.414(2) . ?
C13 H13 1 . ?
C13 C14 1.460(2) . ?
C1 C6 1.417(2) . ?
C1 C2 1.415(2) . ?
C1 Li1 2.263(3) . ?
C33 C34 1.432(2) . ?
C33 C18 1.430(2) . ?
C14 H14 1 . ?
C16 H16 0.95 . ?
C16 C17 1.377(3) . ?
C26 H26 0.95 . ?
C34 C21 1.423(2) . ?
C29 H29 0.95 . ?
C29 C28 1.371(3) . ?
C21 C22 1.413(3) . ?
C21 C20 1.425(3) . ?
C8 H8 0.95 . ?
C8 C9 1.389(2) . ?
C23 H23 0.95 . ?
C23 C22 1.366(3) . ?
C18 C17 1.407(3) . ?
C18 C19 1.430(2) . ?
C12 H12 0.95 . ?
C12 C11 1.398(3) . ?
C28 H28 0.95 . ?
C22 H22 0.95 . ?
C6 H6 0.95 . ?
C6 C5 1.391(3) . ?
C2 H2 0.95 . ?
C2 C3 1.391(2) . ?
C2 Li1 2.757(4) . ?
C17 H17 0.95 . ?
C44 H44A 0.99 . ?
C44 H44B 0.99 . ?
C44 C43 1.510(3) . ?
C43 H43A 0.99 . ?
C43 H43B 0.99 . ?
C43 C42 1.525(3) . ?
C3 H3 0.95 . ?
C3 C4 1.386(3) . ?
C11 H11 0.95 . ?
C11 C10 1.384(3) . ?
C45 H45A 0.99 . ?
C45 H45B 0.99 . ?
C45 C46 1.508(3) . ?
C20 H20 0.95 . ?
C20 C19 1.353(3) . ?
C10 H10 0.95 . ?
C10 C9 1.377(3) . ?
C49 H49A 0.99 . ?
C49 H49B 0.99 . ?
C49 H49C 0.99 . ?
C49 H49D 0.99 . ?
C49 C50 1.583(5) . ?
C49 C50A 1.427(5) . ?
C9 H9 0.95 . ?
C19 H19 0.95 . ?
C59 H59A 0.99 . ?
C59 H59B 0.99 . ?
C59 C60 1.541(3) . ?
C59 C58 1.501(4) . ?
C4 H4 0.95 . ?
C4 C5 1.379(3) . ?
C41 H41A 0.99 . ?
C41 H41B 0.99 . ?
C41 C42 1.504(3) . ?
C52 H52A 0.99 . ?
C52 H52B 0.99 . ?
C52 H52C 0.99 . ?
C52 H52D 0.99 . ?
C52 C51 1.432(5) . ?
C52 C51A 1.658(8) . ?
C5 H5 0.95 . ?
C60 H60A 0.99 . ?
C60 H60B 0.99 . ?
C46 H46A 0.99 . ?
C46 H46B 0.99 . ?
C46 C47 1.518(4) . ?
C53 H53A 0.99 . ?
C53 H53B 0.99 . ?
C53 H53C 0.99 . ?
C53 H53D 0.99 . ?
C53 C54 1.502(5) . ?
C53 C54A 1.490(16) . ?
C42 H42A 0.99 . ?
C42 H42B 0.99 . ?
C56 H56A 0.99 . ?
C56 H56B 0.99 . ?
C56 H56C 0.99 . ?
C56 H56D 0.99 . ?
C56 C55 1.474(5) . ?
C56 C55A 1.671(15) . ?
C57 H57A 0.99 . ?
C57 H57B 0.99 . ?
C57 C58 1.493(4) . ?
C37 H37A 0.99 . ?
C37 H37B 0.99 . ?
C37 H37C 0.99 . ?
C37 H37D 0.99 . ?
C37 C38 1.397(9) . ?
C37 C38A 1.588(7) . ?
C40 H40A 0.99 . ?
C40 H40B 0.99 . ?
C40 C39 1.484(13) . ?
C58 H58A 0.99 . ?
C58 H58B 0.99 . ?
C58 H58C 0.99 . ?
C58 H58D 0.99 . ?
C58 C57A 1.395(12) . ?
C39 H39A 0.99 . ?
C39 H39B 0.99 . ?
C39 C38 1.502(14) . ?
C54 H54A 0.99 . ?
C54 H54B 0.99 . ?
C54 C55 1.547(8) . ?
C48 H48A 0.99 . ?
C48 H48B 0.99 . ?
C48 C47 1.513(6) . ?
C47 H47A 0.99 . ?
C47 H47B 0.99 . ?
C47 H47C 0.99 . ?
C47 H47D 0.99 . ?
C47 C48A 1.237(9) . ?
C51 H51A 0.99 . ?
C51 H51B 0.99 . ?
C51 C50 1.517(6) . ?
C50 H50A 0.99 . ?
C50 H50B 0.99 . ?
C55 H55A 0.99 . ?
C55 H55B 0.99 . ?
C38 H38A 0.99 . ?
C38 H38B 0.99 . ?
C38A H38C 0.99 . ?
C38A H38D 0.99 . ?
C38A C39A 1.509(7) . ?
C39A H39C 0.99 . ?
C39A H39D 0.99 . ?
C39A C40A 1.505(6) . ?
C40A H40C 0.99 . ?
C40A H40D 0.99 . ?
C57A H57C 0.99 . ?
C57A H57D 0.99 . ?
C50A H50C 0.99 . ?
C50A H50D 0.99 . ?
C50A C51A 1.550(10) . ?
C51A H51C 0.99 . ?
C51A H51D 0.99 . ?
C48A H48C 0.99 . ?
C48A H48D 0.99 . ?
C55A H55C 0.99 . ?
C55A H55D 0.99 . ?
C55A C54A 1.47(2) . ?
C54A H54C 0.99 . ?
C54A H54D 0.99 . ?

loop_
_geom_torsion_atom_site_label_1
_geom_torsion_atom_site_label_2
_geom_torsion_atom_site_label_3
_geom_torsion_atom_site_label_4
_geom_torsion
_geom_torsion_site_symmetry_1
_geom_torsion_site_symmetry_2
_geom_torsion_site_symmetry_3
_geom_torsion_site_symmetry_4
_geom_torsion_publ_flag
Ni1 C7 C8 C9 173.02(13) . . . . ?
Ni1 C7 C12 C11 -172.88(14) . . . . ?
Ni1 C13 C14 C15 103.61(14) . . . . ?
Ni1 C1 C6 C5 -178.72(16) . . . . ?
Ni1 C1 C2 C3 178.92(15) . . . . ?
Ni1 C1 C2 Li1 72.64(12) . . . . ?
O4 C49 C50 C51 -31.0(5) . . . . ?
O4 C49 C50A C51A 40.2(7) . . . . ?
O4 C52 C51 C50 -31.5(6) . . . . ?
O4 C52 C51A C50A 35.7(7) . . . . ?
O2 C44 C43 C42 32.03(18) . . . . ?
O2 C41 C42 C43 33.4(2) . . . . ?
O5 C53 C54 C55 -21.3(6) . . . . ?
O5 C53 C54A C55A 50.9(16) . . . . ?
O5 C56 C55 C54 -40.0(6) . . . . ?
O5 C56 C55A C54A 32.8(17) . . . . ?
O3 C45 C46 C47 18.2(3) . . . . ?
O3 C48 C47 C46 -31.3(5) . . . . ?
O6 C57 C58 C59 28.0(3) . . . . ?
O1 C37 C38 C39 -45.0(12) . . . . ?
O1 C37 C38A C39A 0.1(7) . . . . ?
O1 C40 C39 C38 -34.8(10) . . . . ?
C15 C32 C31 C30 1.9(2) . . . . ?
C15 C32 C31 C36 -179.55(13) . . . . ?
C15 C32 C33 C34 175.95(13) . . . . ?
C15 C32 C33 C18 -2.1(2) . . . . ?
C15 C16 C17 C18 0.1(3) . . . . ?
C30 C13 C14 Ni1 -100.04(14) . . . . ?
C30 C13 C14 C15 3.6(2) . . . . ?
C30 C29 C28 C27 0.1(2) . . . . ?
C7 C8 C9 C10 0.6(3) . . . . ?
C7 C12 C11 C10 -0.1(3) . . . . ?
C35 C36 C27 C26 2.8(2) . . . . ?
C35 C36 C27 C28 -177.62(13) . . . . ?
C35 C36 C31 C30 -178.01(13) . . . . ?
C35 C36 C31 C32 3.5(2) . . . . ?
C35 C24 C23 C22 -2.0(2) . . . . ?
C35 C34 C21 C22 -1.8(2) . . . . ?
C35 C34 C21 C20 178.18(14) . . . . ?
C36 C35 C24 C25 2.3(2) . . . . ?
C36 C35 C24 C23 -177.86(14) . . . . ?
C36 C35 C34 C33 0.7(2) . . . . ?
C36 C35 C34 C21 179.75(13) . . . . ?
C36 C27 C26 C25 0.5(2) . . . . ?
C36 C27 C28 C29 -3.6(2) . . . . ?
C32 C15 C14 Ni1 66.47(16) . . . . ?
C32 C15 C14 C13 -9.4(2) . . . . ?
C32 C15 C16 C17 -4.2(2) . . . . ?
C32 C33 C34 C35 3.7(2) . . . . ?
C32 C33 C34 C21 -175.29(14) . . . . ?
C32 C33 C18 C17 -2.0(2) . . . . ?
C32 C33 C18 C19 177.61(14) . . . . ?
C27 C36 C31 C30 1.7(2) . . . . ?
C27 C36 C31 C32 -176.78(13) . . . . ?
C25 C24 C23 C22 177.77(16) . . . . ?
C24 C35 C36 C27 -4.2(2) . . . . ?
C24 C35 C36 C31 175.51(13) . . . . ?
C24 C35 C34 C33 -179.10(13) . . . . ?
C24 C35 C34 C21 -0.1(2) . . . . ?
C24 C25 C26 C27 -2.4(2) . . . . ?
C24 C23 C22 C21 0.1(3) . . . . ?
C13 C30 C31 C36 173.72(13) . . . . ?
C13 C30 C31 C32 -7.8(2) . . . . ?
C13 C30 C29 C28 -174.52(15) . . . . ?
C1 C6 C5 C4 0.2(3) . . . . ?
C1 C2 C3 C4 -0.6(3) . . . . ?
C31 C30 C13 Ni1 -71.07(15) . . . . ?
C31 C30 C13 C14 5.0(2) . . . . ?
C31 C30 C29 C28 4.3(2) . . . . ?
C31 C36 C27 C26 -176.91(13) . . . . ?
C31 C36 C27 C28 2.7(2) . . . . ?
C31 C32 C33 C34 -4.5(2) . . . . ?
C31 C32 C33 C18 177.41(13) . . . . ?
C33 C32 C31 C30 -177.59(13) . . . . ?
C33 C32 C31 C36 0.9(2) . . . . ?
C33 C34 C21 C22 177.21(14) . . . . ?
C33 C34 C21 C20 -2.8(2) . . . . ?
C33 C18 C17 C16 3.0(2) . . . . ?
C33 C18 C19 C20 -1.9(3) . . . . ?
C14 C15 C32 C31 6.7(2) . . . . ?
C14 C15 C32 C33 -173.77(14) . . . . ?
C14 C15 C16 C17 174.67(16) . . . . ?
C16 C15 C32 C31 -174.42(13) . . . . ?
C16 C15 C32 C33 5.1(2) . . . . ?
C16 C15 C14 Ni1 -112.35(15) . . . . ?
C16 C15 C14 C13 171.75(15) . . . . ?
C26 C27 C28 C29 175.97(15) . . . . ?
C26 C25 C24 C35 1.0(2) . . . . ?
C26 C25 C24 C23 -178.79(16) . . . . ?
C34 C35 C36 C27 175.94(13) . . . . ?
C34 C35 C36 C31 -4.3(2) . . . . ?
C34 C35 C24 C25 -177.81(14) . . . . ?
C34 C35 C24 C23 2.0(2) . . . . ?
C34 C33 C18 C17 179.92(14) . . . . ?
C34 C33 C18 C19 -0.5(2) . . . . ?
C34 C21 C22 C23 1.8(3) . . . . ?
C34 C21 C20 C19 0.5(3) . . . . ?
C29 C30 C13 Ni1 107.66(14) . . . . ?
C29 C30 C13 C14 -176.28(14) . . . . ?
C29 C30 C31 C36 -5.1(2) . . . . ?
C29 C30 C31 C32 173.43(13) . . . . ?
C21 C20 C19 C18 1.9(3) . . . . ?
C8 C7 C12 C11 0.9(2) . . . . ?
C18 C33 C34 C35 -178.21(13) . . . . ?
C18 C33 C34 C21 2.8(2) . . . . ?
C12 C7 C8 C9 -1.1(2) . . . . ?
C12 C11 C10 C9 -0.5(3) . . . . ?
C28 C27 C26 C25 -179.04(16) . . . . ?
C22 C21 C20 C19 -179.54(17) . . . . ?
C6 C1 C2 C3 -0.1(3) . . . . ?
C6 C1 C2 Li1 -106.40(16) . . . . ?
C2 C1 C6 C5 0.3(3) . . . . ?
C2 C3 C4 C5 1.1(3) . . . . ?
C17 C18 C19 C20 177.71(17) . . . . ?
C44 O2 C41 C42 -13.9(2) . . . . ?
C44 C43 C42 C41 -39.30(19) . . . . ?
C3 C4 C5 C6 -0.9(4) . . . . ?
C11 C10 C9 C8 0.2(3) . . . . ?
C45 O3 C48 C47 43.9(5) . . . . ?
C45 O3 Li2 O4 5.3(3) . . . . ?
C45 O3 Li2 O5 -118.3(2) . . . . ?
C45 O3 Li2 O6 126.3(2) . . . . ?
C45 O3 C48A C47 -11.4(13) . . . . ?
C45 C46 C47 C48 8.2(4) . . . . ?
C45 C46 C47 C48A -27.2(10) . . . . ?
C20 C21 C22 C23 -178.16(17) . . . . ?
C49 O4 C52 C51 12.9(4) . . . . ?
C49 O4 C52 C51A -11.8(4) . . . . ?
C49 C50A C51A C52 -44.7(7) . . . . ?
C19 C18 C17 C16 -176.59(17) . . . . ?
C59 C58 C57A O6 -36.8(11) . . . . ?
C41 O2 C44 C43 -11.83(19) . . . . ?
C52 O4 C49 C50 11.6(3) . . . . ?
C52 O4 C49 C50A -18.7(4) . . . . ?
C52 C51 C50 C49 37.7(6) . . . . ?
C60 O6 C57 C58 -40.2(3) . . . . ?
C60 O6 C57A C58 26.7(11) . . . . ?
C60 C59 C58 C57 -6.6(3) . . . . ?
C60 C59 C58 C57A 34.9(8) . . . . ?
C46 C47 C48A O3 23.7(13) . . . . ?
C53 O5 C56 C55 28.8(4) . . . . ?
C53 O5 C56 C55A -1.1(9) . . . . ?
C53 C54 C55 C56 37.0(7) . . . . ?
C56 O5 C53 C54 -3.6(4) . . . . ?
C56 O5 C53 C54A -31.1(7) . . . . ?
C56 C55A C54A C53 -48.3(17) . . . . ?
C57 O6 C60 C59 35.0(2) . . . . ?
C37 O1 C40 C39 9.8(10) . . . . ?
C37 O1 C40A C39A 40.7(6) . . . . ?
C37 C38A C39A C40A 22.6(6) . . . . ?
C40 O1 C37 C38 22.7(11) . . . . ?
C40 C39 C38 C37 45.1(10) . . . . ?
C58 C59 C60 O6 -17.4(2) . . . . ?
C48 O3 C45 C46 -39.5(4) . . . . ?
C48 O3 Li2 O4 -172.6(4) . . . . ?
C48 O3 Li2 O5 63.7(4) . . . . ?
C48 O3 Li2 O6 -51.6(4) . . . . ?
Li2 O4 C49 C50 -163.1(3) . . . . ?
Li2 O4 C49 C50A 166.5(4) . . . . ?
Li2 O4 C52 C51 -171.5(3) . . . . ?
Li2 O4 C52 C51A 163.9(4) . . . . ?
Li2 O5 C53 C54 170.5(4) . . . . ?
Li2 O5 C53 C54A 143.1(7) . . . . ?
Li2 O5 C56 C55 -145.1(3) . . . . ?
Li2 O5 C56 C55A -175.0(8) . . . . ?
Li2 O3 C45 C46 142.3(2) . . . . ?
Li2 O3 C48 C47 -137.6(3) . . . . ?
Li2 O3 C48A C47 -167.6(9) . . . . ?
Li2 O6 C60 C59 -160.33(17) . . . . ?
Li2 O6 C57 C58 154.5(2) . . . . ?
Li2 O6 C57A C58 -175.2(6) . . . . ?
Li1 O2 C44 C43 -161.71(15) . . . . ?
Li1 O2 C41 C42 137.45(17) . . . . ?
Li1 O1 C37 C38 168.6(8) . . . . ?
Li1 O1 C37 C38A 139.4(4) . . . . ?
Li1 O1 C40 C39 -140.4(7) . . . . ?
Li1 O1 C40A C39A -126.4(4) . . . . ?
Li1 C7 C8 C9 -106.01(18) . . . . ?
Li1 C7 C12 C11 115.02(18) . . . . ?
Li1 C1 C6 C5 -100.3(2) . . . . ?
Li1 C1 C2 C3 106.3(2) . . . . ?
Li1 C2 C3 C4 65.5(3) . . . . ?
C38A C39A C40A O1 -36.4(5) . . . . ?
C40A O1 C37 C38A -25.2(7) . . . . ?
C57A O6 C60 C59 -4.5(7) . . . . ?
C48A O3 C45 C46 -6.0(7) . . . . ?
C48A O3 Li2 O4 152.0(7) . . . . ?
C48A O3 Li2 O5 28.4(7) . . . . ?
C48A O3 Li2 O6 -87.0(7) . . . . ?

loop_
_exptl_oxdiff_crystal_face_indexfrac_h
_exptl_oxdiff_crystal_face_indexfrac_k
_exptl_oxdiff_crystal_face_indexfrac_l
_exptl_oxdiff_crystal_face_x
_exptl_oxdiff_crystal_face_y
_exptl_oxdiff_crystal_face_z
-0.9992 -0.0006 0.9992 -0.0283 0.0061 0.0475
0 0.9983 0.9983 -0.036 0.0062 -0.0131
0 -0.9983 -0.9983 0.036 -0.0062 0.0131
0 0.9984 -0.0009 -0.0267 -0.0124 -0.0143
0.9992 -0.9979 0.0009 0.0457 0.0249 -0.0319
-0.9992 0.9979 -0.0009 -0.0457 -0.0249 0.0319
0.9992 0.0005 0 0.019 0.0125 -0.0462
-0.9991 0.998 -1.0001 -0.0364 -0.0435 0.0306
0 -0.9985 1.0001 0.0174 0.031 0.0156
0 0.9985 -1.0001 -0.0174 -0.031 -0.0156
-0.9991 -0.0004 -0.9993 -0.0097 -0.0312 0.045
0.9991 0.0004 0.9993 0.0097 0.0312 -0.045
0.9992 0.999 -1 0.0015 -0.0184 -0.0618
0 -0.0001 0.9992 -0.0093 0.0186 0.0012
0 0.0001 -0.9992 0.0093 -0.0186 -0.0012
-0.9991 -0.9988 -0.9984 0.017 -0.0188 0.0593
0.9991 0.9988 0.9984 -0.017 0.0188 -0.0593
